data_7010421
loop_
_publ_author_name
'Liddle, Stephen T.'
'Clegg, William'

_publ_section_title
;
 Cation-induced structural variations in the alkali metal derivatives
 of 2-trimethylsilylaminopyridine: synthesis and X-ray structures of
 complexes for all five metals Li--Cs with 12-crown-4&#x200A;&#x2020;
;
_journal_issue 4
_journal_name_full 'Journal of the Chemical Society, Dalton Transactions'
_journal_page_first 402
_journal_paper_doi 10.1039/b008852h
_journal_year 2001
_chemical_formula_sum 'C16 H29 Li N2 O4 Si'
_chemical_formula_weight 348.44
_space_group_IT_number 14
_symmetry_cell_setting monoclinic
_symmetry_space_group_name_Hall '-P 2yn'
_symmetry_space_group_name_H-M 'P 1 21/n 1'
_atom_sites_solution_hydrogens geom
_atom_sites_solution_primary direct
_atom_sites_solution_secondary difmap
_audit_creation_method SHELXL-97
_cell_angle_alpha 90.00
_cell_angle_beta 99.935(2)
_cell_angle_gamma 90.00
_cell_formula_units_Z 4
_cell_length_a 9.9095(3)
_cell_length_b 12.2197(4)
_cell_length_c 16.2582(5)
_cell_measurement_reflns_used 13609
_cell_measurement_temperature 160(2)
_cell_measurement_theta_max 28.53
_cell_measurement_theta_min 2.54
_cell_volume 1939.20(11)
_computing_cell_refinement 'Bruker SAINT'
_computing_data_collection 'Bruker SMART'
_computing_data_reduction 'Bruker SAINT'
_computing_molecular_graphics 'Bruker SHELXTL'
_computing_publication_material 'Bruker SHELXTL and local programs'
_computing_structure_refinement 'Bruker SHELXTL'
_computing_structure_solution 'Bruker SHELXTL'
_diffrn_ambient_temperature 160(2)
_diffrn_measured_fraction_theta_full 0.999
_diffrn_measured_fraction_theta_max 0.999
_diffrn_measurement_device_type 'Bruker SMART 1K CCD diffractometer'
_diffrn_measurement_method '\w rotation with narrow frames'
_diffrn_radiation_monochromator graphite
_diffrn_radiation_source 'sealed tube'
_diffrn_radiation_type MoK\a
_diffrn_radiation_wavelength 0.71073
_diffrn_reflns_av_R_equivalents 0.0137
_diffrn_reflns_av_sigmaI/netI 0.0119
_diffrn_reflns_limit_h_max 11
_diffrn_reflns_limit_h_min -11
_diffrn_reflns_limit_k_max 14
_diffrn_reflns_limit_k_min -14
_diffrn_reflns_limit_l_max 19
_diffrn_reflns_limit_l_min -19
_diffrn_reflns_number 13559
_diffrn_reflns_theta_full 25.00
_diffrn_reflns_theta_max 25.00
_diffrn_reflns_theta_min 2.10
_diffrn_standards_decay_% 0
_diffrn_standards_number 0
_exptl_absorpt_coefficient_mu 0.141
_exptl_absorpt_correction_T_max 0.942
_exptl_absorpt_correction_T_min 0.825
_exptl_absorpt_correction_type multi-scan
_exptl_crystal_colour yellow
_exptl_crystal_density_diffrn 1.193
_exptl_crystal_density_method 'not measured'
_exptl_crystal_description block
_exptl_crystal_F_000 752
_exptl_crystal_size_max 0.78
_exptl_crystal_size_mid 0.68
_exptl_crystal_size_min 0.32
_refine_diff_density_max 0.279
_refine_diff_density_min -0.239
_refine_diff_density_rms 0.031
_refine_ls_extinction_coef 0.0066(8)
_refine_ls_extinction_expression Fc^*^=kFc[1+0.001xFc^2^\l^3^/sin(2\q)]^-1/4^
_refine_ls_extinction_method SHELXL
_refine_ls_goodness_of_fit_ref 1.028
_refine_ls_hydrogen_treatment constr
_refine_ls_matrix_type full
_refine_ls_number_parameters 221
_refine_ls_number_reflns 3421
_refine_ls_number_restraints 0
_refine_ls_restrained_S_all 1.028
_refine_ls_R_factor_all 0.0303
_refine_ls_R_factor_gt 0.0277
_refine_ls_shift/su_max 0.000
_refine_ls_shift/su_mean 0.000
_refine_ls_structure_factor_coef Fsqd
_refine_ls_weighting_details 'calc w=1/[\s^2^(Fo^2^)+(0.0382P)^2^+0.5802P] where P=(Fo^2^+2Fc^2^)/3'
_refine_ls_weighting_scheme calc
_refine_ls_wR_factor_gt 0.0733
_refine_ls_wR_factor_ref 0.0749
_reflns_number_gt 3138
_reflns_number_total 3421
_reflns_threshold_expression I>2\s(I)
_cod_data_source_file b008852h.txt
_cod_data_source_block 2
_cod_original_sg_symbol_H-M P2(1)/n
_cod_database_code 7010421

loop_
_symmetry_equiv_pos_as_xyz
'x, y, z'
'-x+1/2, y+1/2, -z+1/2'
'-x, -y, -z'
'x-1/2, -y-1/2, z-1/2'

loop_
_atom_site_label
_atom_site_type_symbol
_atom_site_fract_x
_atom_site_fract_y
_atom_site_fract_z
_atom_site_U_iso_or_equiv
_atom_site_adp_type
_atom_site_occupancy
_atom_site_symmetry_multiplicity
_atom_site_calc_flag
_atom_site_refinement_flags
_atom_site_disorder_assembly
_atom_site_disorder_group
Li1 Li -0.2040(2) 0.39036(16) 0.34093(12) 0.0268(4) Uani 1 1 d . . .
N1 N -0.07855(10) 0.25261(8) 0.39847(6) 0.0245(2) Uani 1 1 d . . .
N2 N -0.03610(10) 0.35389(8) 0.28714(6) 0.0237(2) Uani 1 1 d . . .
C1 C -0.03972(13) 0.17787(10) 0.45795(7) 0.0285(3) Uani 1 1 d . . .
H1A H -0.1045 0.1578 0.4921 0.034 Uiso 1 1 calc R . .
C2 C 0.08663(13) 0.12762(10) 0.47380(8) 0.0308(3) Uani 1 1 d . . .
H2A H 0.1079 0.0738 0.5162 0.037 Uiso 1 1 calc R . .
C3 C 0.18157(13) 0.15950(10) 0.42460(8) 0.0303(3) Uani 1 1 d . . .
H3A H 0.2710 0.1288 0.4341 0.036 Uiso 1 1 calc R . .
C4 C 0.14612(12) 0.23516(10) 0.36256(8) 0.0275(3) Uani 1 1 d . . .
H4A H 0.2116 0.2567 0.3294 0.033 Uiso 1 1 calc R . .
C5 C 0.01206(11) 0.28231(9) 0.34693(7) 0.0217(2) Uani 1 1 d . . .
Si1 Si 0.04605(3) 0.40963(3) 0.21379(2) 0.02455(11) Uani 1 1 d . . .
C6 C 0.13087(16) 0.30841(13) 0.15184(9) 0.0440(4) Uani 1 1 d . . .
H6A H 0.0638 0.2534 0.1274 0.066 Uiso 1 1 calc R . .
H6B H 0.2065 0.2724 0.1887 0.066 Uiso 1 1 calc R . .
H6C H 0.1664 0.3468 0.1071 0.066 Uiso 1 1 calc R . .
C7 C -0.08270(14) 0.48332(12) 0.13550(8) 0.0378(3) Uani 1 1 d . . .
H7A H -0.1297 0.5385 0.1640 0.057 Uiso 1 1 calc R . .
H7B H -0.1498 0.4309 0.1071 0.057 Uiso 1 1 calc R . .
H7C H -0.0360 0.5193 0.0944 0.057 Uiso 1 1 calc R . .
C8 C 0.18090(13) 0.51003(11) 0.26083(8) 0.0311(3) Uani 1 1 d . . .
H8A H 0.1377 0.5708 0.2859 0.047 Uiso 1 1 calc R . .
H8B H 0.2285 0.5383 0.2172 0.047 Uiso 1 1 calc R . .
H8C H 0.2469 0.4734 0.3039 0.047 Uiso 1 1 calc R . .
O1 O -0.35826(9) 0.39986(7) 0.43005(5) 0.0326(2) Uani 1 1 d . . .
O2 O -0.13300(9) 0.52051(7) 0.42856(5) 0.0305(2) Uani 1 1 d . . .
O3 O -0.29944(8) 0.52207(7) 0.27597(5) 0.0283(2) Uani 1 1 d . . .
O4 O -0.39213(8) 0.30955(7) 0.27610(5) 0.0287(2) Uani 1 1 d . . .
C9 C -0.26793(15) 0.41633(11) 0.50735(8) 0.0348(3) Uani 1 1 d . . .
H9A H -0.1990 0.3570 0.5172 0.042 Uiso 1 1 calc R . .
H9B H -0.3198 0.4173 0.5542 0.042 Uiso 1 1 calc R . .
C10 C -0.19969(14) 0.52448(11) 0.50022(8) 0.0357(3) Uani 1 1 d . . .
H10A H -0.2686 0.5839 0.4937 0.043 Uiso 1 1 calc R . .
H10B H -0.1317 0.5389 0.5512 0.043 Uiso 1 1 calc R . .
C11 C -0.14867(14) 0.61744(11) 0.37879(9) 0.0361(3) Uani 1 1 d . . .
H11A H -0.0760 0.6200 0.3440 0.043 Uiso 1 1 calc R . .
H11B H -0.1380 0.6824 0.4157 0.043 Uiso 1 1 calc R . .
C12 C -0.28686(14) 0.62100(10) 0.32322(9) 0.0346(3) Uani 1 1 d . . .
H12A H -0.3605 0.6261 0.3572 0.041 Uiso 1 1 calc R . .
H12B H -0.2933 0.6852 0.2856 0.041 Uiso 1 1 calc R . .
C13 C -0.43545(13) 0.49919(11) 0.23533(9) 0.0356(3) Uani 1 1 d . . .
H13A H -0.4613 0.5479 0.1865 0.043 Uiso 1 1 calc R . .
H13B H -0.5008 0.5107 0.2742 0.043 Uiso 1 1 calc R . .
C14 C -0.43788(14) 0.38169(12) 0.20782(8) 0.0362(3) Uani 1 1 d . . .
H14A H -0.5324 0.3616 0.1817 0.043 Uiso 1 1 calc R . .
H14B H -0.3783 0.3730 0.1652 0.043 Uiso 1 1 calc R . .
C15 C -0.49007(13) 0.29048(11) 0.32953(8) 0.0309(3) Uani 1 1 d . . .
H15A H -0.5338 0.2181 0.3172 0.037 Uiso 1 1 calc R . .
H15B H -0.5624 0.3472 0.3201 0.037 Uiso 1 1 calc R . .
C16 C -0.41762(14) 0.29403(11) 0.41855(8) 0.0324(3) Uani 1 1 d . . .
H16A H -0.4832 0.2822 0.4573 0.039 Uiso 1 1 calc R . .
H16B H -0.3459 0.2369 0.4288 0.039 Uiso 1 1 calc R . .

loop_
_atom_site_aniso_label
_atom_site_aniso_U_11
_atom_site_aniso_U_22
_atom_site_aniso_U_33
_atom_site_aniso_U_23
_atom_site_aniso_U_13
_atom_site_aniso_U_12
Li1 0.0254(10) 0.0258(10) 0.0293(10) 0.0017(8) 0.0049(8) 0.0019(8)
N1 0.0251(5) 0.0228(5) 0.0258(5) 0.0002(4) 0.0053(4) 0.0000(4)
N2 0.0235(5) 0.0211(5) 0.0267(5) 0.0010(4) 0.0052(4) -0.0001(4)
C1 0.0339(7) 0.0275(6) 0.0246(6) 0.0012(5) 0.0065(5) -0.0010(5)
C2 0.0388(7) 0.0266(6) 0.0245(6) 0.0013(5) -0.0012(5) 0.0033(5)
C3 0.0259(6) 0.0281(6) 0.0338(7) -0.0042(5) -0.0033(5) 0.0051(5)
C4 0.0232(6) 0.0262(6) 0.0332(6) -0.0015(5) 0.0057(5) -0.0009(5)
C5 0.0229(6) 0.0176(6) 0.0241(6) -0.0047(4) 0.0028(5) -0.0030(4)
Si1 0.02572(19) 0.02517(19) 0.02339(18) 0.00006(13) 0.00600(13) -0.00188(13)
C6 0.0506(9) 0.0461(9) 0.0392(8) -0.0092(7) 0.0193(7) 0.0000(7)
C7 0.0356(7) 0.0480(8) 0.0287(7) 0.0091(6) 0.0022(6) -0.0026(6)
C8 0.0287(6) 0.0312(7) 0.0335(7) 0.0043(5) 0.0058(5) -0.0046(5)
O1 0.0398(5) 0.0287(5) 0.0279(5) -0.0015(4) 0.0015(4) -0.0053(4)
O2 0.0319(5) 0.0276(5) 0.0315(5) -0.0033(4) 0.0041(4) -0.0001(4)
O3 0.0249(4) 0.0263(5) 0.0331(5) 0.0032(4) 0.0031(4) 0.0026(3)
O4 0.0276(4) 0.0298(5) 0.0279(4) -0.0002(4) 0.0030(4) 0.0011(4)
C9 0.0421(8) 0.0402(8) 0.0219(6) -0.0043(5) 0.0048(5) -0.0021(6)
C10 0.0402(8) 0.0374(8) 0.0291(7) -0.0105(6) 0.0048(6) -0.0015(6)
C11 0.0382(7) 0.0232(7) 0.0469(8) -0.0021(6) 0.0076(6) -0.0057(5)
C12 0.0371(7) 0.0205(6) 0.0467(8) 0.0038(6) 0.0088(6) 0.0037(5)
C13 0.0276(7) 0.0372(7) 0.0385(7) 0.0107(6) -0.0037(5) 0.0037(6)
C14 0.0350(7) 0.0443(8) 0.0258(6) 0.0030(6) -0.0049(5) -0.0030(6)
C15 0.0253(6) 0.0288(7) 0.0384(7) -0.0006(5) 0.0050(5) -0.0050(5)
C16 0.0340(7) 0.0299(7) 0.0346(7) 0.0025(5) 0.0096(6) -0.0070(5)

loop_
_atom_type_symbol
_atom_type_description
_atom_type_scat_dispersion_real
_atom_type_scat_dispersion_imag
_atom_type_scat_source
C C 0.0033 0.0016 'International Tables Vol C Tables 4.2.6.8 and 6.1.1.4'
H H 0.0000 0.0000 'International Tables Vol C Tables 4.2.6.8 and 6.1.1.4'
Li Li -0.0003 0.0001 'International Tables Vol C Tables 4.2.6.8 and 6.1.1.4'
N N 0.0061 0.0033 'International Tables Vol C Tables 4.2.6.8 and 6.1.1.4'
O O 0.0106 0.0060 'International Tables Vol C Tables 4.2.6.8 and 6.1.1.4'
Si Si 0.0817 0.0704 'International Tables Vol C Tables 4.2.6.8 and 6.1.1.4'

loop_
_geom_angle_atom_site_label_1
_geom_angle_atom_site_label_2
_geom_angle_atom_site_label_3
_geom_angle
_geom_angle_site_symmetry_1
_geom_angle_site_symmetry_3
_geom_angle_publ_flag
N2 Li1 O3 106.52(10) . . ?
N2 Li1 O2 104.10(9) . . ?
O3 Li1 O2 80.35(8) . . ?
N2 Li1 N1 64.96(7) . . ?
O3 Li1 N1 171.46(11) . . ?
O2 Li1 N1 100.72(9) . . ?
N2 Li1 O4 112.21(10) . . ?
O3 Li1 O4 80.20(8) . . ?
O2 Li1 O4 142.36(10) . . ?
N1 Li1 O4 103.23(9) . . ?
N2 Li1 O1 163.68(11) . . ?
O3 Li1 O1 89.26(8) . . ?
O2 Li1 O1 73.91(7) . . ?
N1 Li1 O1 99.20(8) . . ?
O4 Li1 O1 73.93(7) . . ?
C1 N1 C5 118.89(10) . . ?
C1 N1 Li1 154.12(10) . . ?
C5 N1 Li1 85.38(8) . . ?
C5 N2 Si1 128.35(8) . . ?
C5 N2 Li1 92.64(9) . . ?
Si1 N2 Li1 137.09(8) . . ?
N1 C1 C2 125.31(12) . . ?
C1 C2 C3 116.76(11) . . ?
C4 C3 C2 119.98(11) . . ?
C3 C4 C5 121.04(11) . . ?
N2 C5 N1 115.29(10) . . ?
N2 C5 C4 126.77(11) . . ?
N1 C5 C4 117.94(10) . . ?
N2 Si1 C7 108.52(6) . . ?
N2 Si1 C8 111.71(5) . . ?
C7 Si1 C8 108.46(6) . . ?
N2 Si1 C6 115.13(6) . . ?
C7 Si1 C6 105.51(7) . . ?
C8 Si1 C6 107.17(7) . . ?
C16 O1 C9 115.31(10) . . ?
C16 O1 Li1 100.24(9) . . ?
C9 O1 Li1 100.32(9) . . ?
C11 O2 C10 114.30(10) . . ?
C11 O2 Li1 104.17(9) . . ?
C10 O2 Li1 114.53(9) . . ?
C13 O3 C12 113.86(10) . . ?
C13 O3 Li1 113.48(9) . . ?
C12 O3 Li1 113.32(9) . . ?
C14 O4 C15 114.53(10) . . ?
C14 O4 Li1 102.91(9) . . ?
C15 O4 Li1 112.87(8) . . ?
O1 C9 C10 106.22(11) . . ?
O2 C10 C9 108.06(10) . . ?
O2 C11 C12 111.27(10) . . ?
O3 C12 C11 106.54(10) . . ?
O3 C13 C14 106.94(10) . . ?
O4 C14 C13 111.82(10) . . ?
O4 C15 C16 108.62(10) . . ?
O1 C16 C15 105.77(10) . . ?

loop_
_geom_bond_atom_site_label_1
_geom_bond_atom_site_label_2
_geom_bond_distance
_geom_bond_site_symmetry_2
_geom_bond_publ_flag
Li1 N2 2.057(2) . ?
Li1 O3 2.063(2) . ?
Li1 O2 2.170(2) . ?
Li1 N1 2.203(2) . ?
Li1 O4 2.210(2) . ?
Li1 O1 2.284(2) . ?
N1 C1 1.3375(15) . ?
N1 C5 1.3783(15) . ?
N2 C5 1.3334(15) . ?
N2 Si1 1.6981(10) . ?
C1 C2 1.3784(18) . ?
C2 C3 1.3915(19) . ?
C3 C4 1.3687(18) . ?
C4 C5 1.4300(16) . ?
Si1 C7 1.8704(14) . ?
Si1 C8 1.8770(13) . ?
Si1 C6 1.8823(14) . ?
O1 C16 1.4197(15) . ?
O1 C9 1.4259(15) . ?
O2 C11 1.4278(16) . ?
O2 C10 1.4360(15) . ?
O3 C13 1.4227(15) . ?
O3 C12 1.4261(16) . ?
O4 C14 1.4287(15) . ?
O4 C15 1.4289(15) . ?
C9 C10 1.4981(19) . ?
C11 C12 1.5055(19) . ?
C13 C14 1.503(2) . ?
C15 C16 1.5011(18) . ?
